data_4120878
loop_
_publ_author_name
'Marco G. Crestani'
'Anne K. Hickey'
'Xinfeng Gao'
'Balazs Pinter'
'Vincent N. Cavaliere'
'Jun-Ichi Ito'
'Chun-Hsing Chen'
'Daniel J. Mindiola'

_publ_section_title
;
 Room Temperature Dehydrogenation of Ethane, Propane, Linear Alkanes
 C4-C8, and Some Cyclic Alkanes by Titanium-Carbon Multiple Bonds
;
_journal_name_full 'Journal of the American Chemical Society'
_journal_page_first 14754
_journal_page_last 14767
_journal_paper_doi 10.1021/ja4060178
_journal_volume 135
_journal_year 2013
_chemical_formula_moiety 'C56 H88 N2 O P4 Ti2, 2 (C2 H12)'
_chemical_formula_sum 'C66 H112 N2 O P4 Ti2'
_chemical_formula_weight 1169.26
_chemical_name_systematic
; 
 ? 
;
_space_group_IT_number 15
_symmetry_cell_setting monoclinic
_symmetry_space_group_name_Hall '-C 2yc'
_symmetry_space_group_name_H-M 'C 1 2/c 1'
_atom_sites_solution_hydrogens geom
_atom_sites_solution_primary direct
_atom_sites_solution_secondary difmap
_audit_creation_method SHELXL-97
_cell_angle_alpha 90.00
_cell_angle_beta 95.050(3)
_cell_angle_gamma 90.00
_cell_formula_units_Z 4
_cell_length_a 15.338(3)
_cell_length_b 18.091(3)
_cell_length_c 24.184(4)
_cell_measurement_reflns_used 3247
_cell_measurement_temperature 150(2)
_cell_measurement_theta_max 23.00
_cell_measurement_theta_min 2.35
_cell_volume 6685(2)
_computing_cell_refinement 'APEX II v2009.5.0 (Bruker, 2010)'
_computing_data_collection 'APEX II v2009.5.0 (Bruker, 2010)'
_computing_data_reduction 'APEX II v2009.5.0 (Bruker, 2010)'
_computing_molecular_graphics 'SHELXTL (Bruker, 2008)'
_computing_publication_material 'SHELXTL (Bruker, 2008)'
_computing_structure_refinement 'SHELXL-97 (Sheldrick, 2008)'
_computing_structure_solution 'SIR-2004 (Burla et al., 2005)'
_diffrn_ambient_temperature 150(2)
_diffrn_detector 'CCD area detector'
_diffrn_detector_area_resol_mean 83.33
_diffrn_detector_type 'Bruker APEXII'
_diffrn_measured_fraction_theta_full 0.992
_diffrn_measured_fraction_theta_max 0.992
_diffrn_measurement_details '0.30 degree frames measured for 40 seconds each'
_diffrn_measurement_device 'APEX Kappa Duo'
_diffrn_measurement_device_type Kappa
_diffrn_measurement_method 'omega and phi scans'
_diffrn_radiation_monochromator graphite
_diffrn_radiation_source 'fine-focus sealed tube'
_diffrn_radiation_type MoK\a
_diffrn_radiation_wavelength 0.71073
_diffrn_reflns_av_R_equivalents 0.1759
_diffrn_reflns_av_sigmaI/netI 0.1941
_diffrn_reflns_limit_h_max 19
_diffrn_reflns_limit_h_min -19
_diffrn_reflns_limit_k_max 23
_diffrn_reflns_limit_k_min -23
_diffrn_reflns_limit_l_max 31
_diffrn_reflns_limit_l_min -31
_diffrn_reflns_number 44836
_diffrn_reflns_theta_full 27.62
_diffrn_reflns_theta_max 27.62
_diffrn_reflns_theta_min 1.69
_exptl_absorpt_coefficient_mu 0.375
_exptl_absorpt_correction_T_max 0.9635
_exptl_absorpt_correction_T_min 0.9288
_exptl_absorpt_correction_type multi-scan
_exptl_absorpt_process_details 'SADABS, R. Blessing; 1995'
_exptl_crystal_colour brown
_exptl_crystal_density_diffrn 1.162
_exptl_crystal_description block
_exptl_crystal_F_000 2536
_exptl_crystal_size_max 0.20
_exptl_crystal_size_mid 0.20
_exptl_crystal_size_min 0.10
_refine_diff_density_max 0.410
_refine_diff_density_min -0.275
_refine_diff_density_rms 0.060
_refine_ls_extinction_method none
_refine_ls_goodness_of_fit_ref 0.799
_refine_ls_hydrogen_treatment constr
_refine_ls_matrix_type full
_refine_ls_number_parameters 369
_refine_ls_number_reflns 7720
_refine_ls_number_restraints 159
_refine_ls_restrained_S_all 0.800
_refine_ls_R_factor_all 0.1580
_refine_ls_R_factor_gt 0.0516
_refine_ls_shift/su_max 0.001
_refine_ls_shift/su_mean 0.000
_refine_ls_structure_factor_coef Fsqd
_refine_ls_weighting_details 'calc w=1/[\s^2^(Fo^2^)+(0.0388P)^2^+0.0000P] where P=(Fo^2^+2Fc^2^)/3'
_refine_ls_weighting_scheme calc
_refine_ls_wR_factor_gt 0.0942
_refine_ls_wR_factor_ref 0.1167
_reflns_number_gt 3100
_reflns_number_total 7720
_reflns_threshold_expression >2sigma(I)
_cod_data_source_file ja4060178_si_002.cif
_cod_data_source_block 11002
_cod_depositor_comments
;
The following automatic conversions were performed:

'_exptl_absorpt_correction_type' value 'multi-scans' was replaced
with the value 'multi-scan' as specified in the replacement file
'src/cod-tools/trunk/data/replacement-values/replacement_values.lst'.

Automatic conversion script
Id: cif_fix_values 5376 2017-05-30 11:51:03Z andrius 
;
_cod_original_cell_volume 6684.7(19)
_cod_database_code 4120878

loop_
_symmetry_equiv_pos_as_xyz
'x, y, z'
'-x, y, -z+1/2'
'x+1/2, y+1/2, z'
'-x+1/2, y+1/2, -z+1/2'
'-x, -y, -z'
'x, -y, z-1/2'
'-x+1/2, -y+1/2, -z'
'x+1/2, -y+1/2, z-1/2'

loop_
_atom_site_label
_atom_site_type_symbol
_atom_site_fract_x
_atom_site_fract_y
_atom_site_fract_z
_atom_site_U_iso_or_equiv
_atom_site_adp_type
_atom_site_occupancy
_atom_site_symmetry_multiplicity
_atom_site_calc_flag
_atom_site_refinement_flags
_atom_site_disorder_assembly
_atom_site_disorder_group
Ti1 Ti 0.98405(4) 0.01869(3) 0.32409(2) 0.03230(18) Uani 1 1 d . . .
P1 P 1.06447(6) 0.13433(5) 0.36590(3) 0.0348(2) Uani 1 1 d . . .
P2 P 0.83602(6) -0.05828(5) 0.31690(4) 0.0385(3) Uani 1 1 d . . .
O1 O 1.0000 0.02881(16) 0.2500 0.0351(8) Uani 1 2 d S . .
N1 N 0.89685(17) 0.07785(15) 0.37092(10) 0.0350(7) Uani 1 1 d . . .
C1 C 1.1484(2) 0.18593(19) 0.33270(13) 0.0421(9) Uani 1 1 d . . .
H1A H 1.1591 0.2337 0.3529 0.051 Uiso 1 1 calc R . .
C2 C 1.2334(2) 0.1408(2) 0.33784(14) 0.0554(11) Uani 1 1 d . . .
H2A H 1.2768 0.1648 0.3165 0.083 Uiso 1 1 calc R . .
H2B H 1.2216 0.0908 0.3234 0.083 Uiso 1 1 calc R . .
H2C H 1.2560 0.1379 0.3770 0.083 Uiso 1 1 calc R . .
C3 C 1.1176(2) 0.20300(19) 0.27201(13) 0.0484(10) Uani 1 1 d . . .
H3A H 1.1651 0.2270 0.2541 0.073 Uiso 1 1 calc R . .
H3B H 1.0668 0.2360 0.2706 0.073 Uiso 1 1 calc R . .
H3C H 1.1013 0.1569 0.2525 0.073 Uiso 1 1 calc R . .
C4 C 1.1130(2) 0.12574(19) 0.43916(12) 0.0406(9) Uani 1 1 d . . .
H4A H 1.1660 0.0936 0.4387 0.049 Uiso 1 1 calc R . .
C5 C 1.0500(2) 0.08704(19) 0.47502(13) 0.0447(10) Uani 1 1 d . . .
H5A H 1.0785 0.0800 0.5125 0.067 Uiso 1 1 calc R . .
H5B H 1.0336 0.0389 0.4587 0.067 Uiso 1 1 calc R . .
H5C H 0.9974 0.1174 0.4768 0.067 Uiso 1 1 calc R . .
C6 C 1.1432(2) 0.19981(19) 0.46466(14) 0.0548(11) Uani 1 1 d . . .
H6A H 1.1689 0.1919 0.5028 0.082 Uiso 1 1 calc R . .
H6B H 1.0930 0.2332 0.4650 0.082 Uiso 1 1 calc R . .
H6C H 1.1872 0.2218 0.4426 0.082 Uiso 1 1 calc R . .
C7 C 0.9725(2) 0.19514(18) 0.37085(12) 0.0364(9) Uani 1 1 d . . .
C8 C 0.9724(3) 0.2728(2) 0.37143(13) 0.0450(10) Uani 1 1 d . . .
H8A H 1.0260 0.2986 0.3698 0.054 Uiso 1 1 calc R . .
C9 C 0.8956(3) 0.3127(2) 0.37427(14) 0.0499(10) Uani 1 1 d . . .
C10 C 0.8975(3) 0.3971(2) 0.37757(16) 0.0750(14) Uani 1 1 d . . .
H10A H 0.8413 0.4169 0.3619 0.113 Uiso 1 1 calc R . .
H10B H 0.9445 0.4160 0.3565 0.113 Uiso 1 1 calc R . .
H10C H 0.9080 0.4124 0.4165 0.113 Uiso 1 1 calc R . .
C11 C 0.8187(3) 0.2739(2) 0.37546(13) 0.0517(11) Uani 1 1 d . . .
H11A H 0.7654 0.3003 0.3767 0.062 Uiso 1 1 calc R . .
C12 C 0.8169(2) 0.1969(2) 0.37485(13) 0.0450(10) Uani 1 1 d . . .
H12A H 0.7626 0.1719 0.3756 0.054 Uiso 1 1 calc R . .
C13 C 0.8937(2) 0.15609(19) 0.37307(12) 0.0356(9) Uani 1 1 d . . .
C14 C 0.8376(2) 0.03945(19) 0.40262(13) 0.0365(9) Uani 1 1 d . . .
C15 C 0.8118(2) 0.06603(19) 0.45323(13) 0.0411(9) Uani 1 1 d . . .
H15A H 0.8344 0.1118 0.4674 0.049 Uiso 1 1 calc R . .
C16 C 0.7544(2) 0.0268(2) 0.48273(14) 0.0461(10) Uani 1 1 d . . .
H16A H 0.7388 0.0464 0.5169 0.055 Uiso 1 1 calc R . .
C17 C 0.7189(2) -0.0397(2) 0.46440(14) 0.0461(10) Uani 1 1 d . . .
C18 C 0.6533(2) -0.0815(2) 0.49609(15) 0.0597(11) Uani 1 1 d . . .
H18A H 0.6486 -0.0576 0.5321 0.090 Uiso 1 1 calc R . .
H18B H 0.6729 -0.1327 0.5019 0.090 Uiso 1 1 calc R . .
H18C H 0.5959 -0.0810 0.4747 0.090 Uiso 1 1 calc R . .
C19 C 0.7463(2) -0.06776(19) 0.41532(13) 0.0410(9) Uani 1 1 d . . .
H19A H 0.7248 -0.1145 0.4024 0.049 Uiso 1 1 calc R . .
C20 C 0.8041(2) -0.02973(19) 0.38440(12) 0.0366(9) Uani 1 1 d . . .
C21 C 0.8258(2) -0.16053(18) 0.31519(14) 0.0447(10) Uani 1 1 d . . .
H21A H 0.7627 -0.1727 0.3178 0.054 Uiso 1 1 calc R . .
C22 C 0.8504(3) -0.1885(2) 0.25890(14) 0.0584(11) Uani 1 1 d . . .
H22A H 0.8432 -0.2423 0.2571 0.088 Uiso 1 1 calc R . .
H22B H 0.9115 -0.1758 0.2544 0.088 Uiso 1 1 calc R . .
H22C H 0.8123 -0.1653 0.2292 0.088 Uiso 1 1 calc R . .
C23 C 0.8786(2) -0.20047(19) 0.36303(15) 0.0582(11) Uani 1 1 d . . .
H23A H 0.8559 -0.2507 0.3665 0.087 Uiso 1 1 calc R . .
H23B H 0.8734 -0.1735 0.3977 0.087 Uiso 1 1 calc R . .
H23C H 0.9403 -0.2028 0.3555 0.087 Uiso 1 1 calc R . .
C24 C 0.7378(2) -0.0284(2) 0.27095(14) 0.0472(10) Uani 1 1 d . . .
H24A H 0.7534 -0.0320 0.2318 0.057 Uiso 1 1 calc R . .
C25 C 0.7188(2) 0.0532(2) 0.28225(16) 0.0630(12) Uani 1 1 d . . .
H25A H 0.6722 0.0709 0.2551 0.095 Uiso 1 1 calc R . .
H25B H 0.7718 0.0825 0.2790 0.095 Uiso 1 1 calc R . .
H25C H 0.7001 0.0584 0.3198 0.095 Uiso 1 1 calc R . .
C26 C 0.6541(2) -0.0730(2) 0.27489(15) 0.0607(12) Uani 1 1 d . . .
H26A H 0.6057 -0.0491 0.2524 0.091 Uiso 1 1 calc R . .
H26B H 0.6404 -0.0752 0.3137 0.091 Uiso 1 1 calc R . .
H26C H 0.6623 -0.1232 0.2611 0.091 Uiso 1 1 calc R . .
C27 C 1.1056(2) -0.03192(19) 0.35976(14) 0.0471(10) Uani 1 1 d . . .
H27A H 1.1526 -0.0382 0.3347 0.057 Uiso 1 1 calc R . .
H27B H 1.1270 -0.0162 0.3978 0.057 Uiso 1 1 calc R . .
C28 C 1.0386(2) -0.08404(19) 0.35531(13) 0.0479(10) Uani 1 1 d . . .
H28A H 1.0181 -0.1019 0.3906 0.058 Uiso 1 1 calc R . .
H28B H 1.0437 -0.1238 0.3277 0.058 Uiso 1 1 calc R . .
C1S C 0.4786(9) 0.0794(8) 0.3350(4) 0.107(3) Uani 0.632(5) 1 d PDU A 1
H1S1 H 0.4811 0.1285 0.3182 0.160 Uiso 0.632(5) 1 calc PR A 1
H1S2 H 0.4173 0.0645 0.3361 0.160 Uiso 0.632(5) 1 calc PR A 1
H1S3 H 0.5087 0.0437 0.3128 0.160 Uiso 0.632(5) 1 calc PR A 1
C2S C 0.5225(8) 0.0814(6) 0.3932(5) 0.122(4) Uani 0.632(5) 1 d PDU A 1
H2S1 H 0.4784 0.0761 0.4204 0.147 Uiso 0.632(5) 1 calc PR A 1
H2S2 H 0.5651 0.0404 0.3988 0.147 Uiso 0.632(5) 1 calc PR A 1
C3S C 0.5672(5) 0.1521(5) 0.4008(3) 0.095(2) Uani 0.632(5) 1 d PDU A 1
H3S1 H 0.5386 0.1886 0.3746 0.114 Uiso 0.632(5) 1 calc PR A 1
H3S2 H 0.6286 0.1464 0.3919 0.114 Uiso 0.632(5) 1 calc PR A 1
C4S C 0.5660(6) 0.1807(5) 0.4591(3) 0.091(2) Uani 0.632(5) 1 d PDU A 1
H4S1 H 0.5055 0.1953 0.4653 0.109 Uiso 0.632(5) 1 calc PR A 1
H4S2 H 0.5835 0.1403 0.4854 0.109 Uiso 0.632(5) 1 calc PR A 1
C5S C 0.6244(16) 0.2441(12) 0.4711(13) 0.116(7) Uani 0.632(5) 1 d PDU A 1
H5S1 H 0.6854 0.2282 0.4707 0.173 Uiso 0.632(5) 1 calc PR A 1
H5S2 H 0.6151 0.2641 0.5078 0.173 Uiso 0.632(5) 1 calc PR A 1
H5S3 H 0.6116 0.2824 0.4429 0.173 Uiso 0.632(5) 1 calc PR A 1
C1D C 0.5058(18) 0.1057(15) 0.3277(8) 0.107(3) Uani 0.368(5) 1 d PDU A 2
H1D1 H 0.5478 0.1448 0.3211 0.160 Uiso 0.368(5) 1 calc PR A 2
H1D2 H 0.4527 0.1121 0.3025 0.160 Uiso 0.368(5) 1 calc PR A 2
H1D3 H 0.5320 0.0574 0.3211 0.160 Uiso 0.368(5) 1 calc PR A 2
C2D C 0.4832(14) 0.1097(12) 0.3856(7) 0.122(4) Uani 0.368(5) 1 d PDU A 2
H2D1 H 0.4237 0.1313 0.3831 0.147 Uiso 0.368(5) 1 calc PR A 2
H2D2 H 0.4762 0.0576 0.3969 0.147 Uiso 0.368(5) 1 calc PR A 2
C3D C 0.5287(9) 0.1444(9) 0.4327(6) 0.095(2) Uani 0.368(5) 1 d PDU A 2
H3D1 H 0.5513 0.1041 0.4577 0.114 Uiso 0.368(5) 1 calc PR A 2
H3D2 H 0.4838 0.1706 0.4523 0.114 Uiso 0.368(5) 1 calc PR A 2
C4D C 0.6007(9) 0.1962(8) 0.4293(6) 0.091(2) Uani 0.368(5) 1 d PDU A 2
H4D1 H 0.5979 0.2174 0.3915 0.109 Uiso 0.368(5) 1 calc PR A 2
H4D2 H 0.6569 0.1695 0.4361 0.109 Uiso 0.368(5) 1 calc PR A 2
C5D C 0.597(3) 0.257(2) 0.470(2) 0.116(7) Uani 0.368(5) 1 d PDU A 2
H5D1 H 0.5368 0.2633 0.4794 0.173 Uiso 0.368(5) 1 calc PR A 2
H5D2 H 0.6184 0.3024 0.4545 0.173 Uiso 0.368(5) 1 calc PR A 2
H5D3 H 0.6345 0.2439 0.5040 0.173 Uiso 0.368(5) 1 calc PR A 2

loop_
_atom_site_aniso_label
_atom_site_aniso_U_11
_atom_site_aniso_U_22
_atom_site_aniso_U_33
_atom_site_aniso_U_23
_atom_site_aniso_U_13
_atom_site_aniso_U_12
Ti1 0.0396(4) 0.0333(4) 0.0245(3) -0.0019(3) 0.0055(3) -0.0052(3)
P1 0.0414(6) 0.0365(6) 0.0268(5) -0.0009(4) 0.0039(4) -0.0101(4)
P2 0.0448(6) 0.0419(6) 0.0291(5) -0.0020(4) 0.0042(4) -0.0125(5)
O1 0.040(2) 0.038(2) 0.0282(17) 0.000 0.0072(14) 0.000
N1 0.0405(18) 0.0362(18) 0.0289(16) -0.0011(13) 0.0061(13) -0.0067(14)
C1 0.055(3) 0.041(2) 0.030(2) -0.0019(17) 0.0056(18) -0.0156(19)
C2 0.049(3) 0.069(3) 0.048(2) 0.006(2) 0.006(2) -0.014(2)
C3 0.060(3) 0.053(3) 0.034(2) 0.0020(18) 0.0109(19) -0.016(2)
C4 0.049(2) 0.044(2) 0.0291(19) 0.0026(17) 0.0023(17) -0.0102(18)
C5 0.053(3) 0.054(3) 0.0262(19) 0.0029(17) -0.0006(17) -0.013(2)
C6 0.066(3) 0.057(3) 0.039(2) -0.0034(19) -0.005(2) -0.021(2)
C7 0.052(3) 0.035(2) 0.0220(18) -0.0031(16) 0.0046(16) -0.0057(18)
C8 0.069(3) 0.039(2) 0.028(2) -0.0008(17) 0.0085(18) -0.008(2)
C9 0.080(3) 0.038(3) 0.033(2) 0.0016(18) 0.006(2) 0.004(2)
C10 0.122(4) 0.043(3) 0.059(3) -0.001(2) 0.008(3) 0.017(2)
C11 0.070(3) 0.051(3) 0.034(2) -0.006(2) 0.007(2) 0.019(2)
C12 0.055(3) 0.047(3) 0.034(2) -0.0012(19) 0.0092(18) 0.002(2)
C13 0.046(3) 0.039(2) 0.0222(18) -0.0037(16) 0.0045(16) 0.0002(19)
C14 0.035(2) 0.046(2) 0.0286(19) 0.0004(17) 0.0027(16) -0.0019(17)
C15 0.044(2) 0.047(2) 0.033(2) -0.0064(18) 0.0073(18) -0.0042(19)
C16 0.047(2) 0.061(3) 0.032(2) -0.0066(19) 0.0112(18) -0.003(2)
C17 0.046(3) 0.058(3) 0.036(2) 0.0078(19) 0.0098(18) -0.007(2)
C18 0.059(3) 0.075(3) 0.048(2) 0.005(2) 0.018(2) -0.017(2)
C19 0.043(2) 0.045(2) 0.036(2) 0.0029(18) 0.0053(17) -0.0113(18)
C20 0.039(2) 0.042(2) 0.0294(19) -0.0022(17) 0.0047(16) -0.0088(18)
C21 0.057(3) 0.041(2) 0.037(2) -0.0079(18) 0.0105(19) -0.0211(19)
C22 0.082(3) 0.051(3) 0.045(2) -0.012(2) 0.018(2) -0.018(2)
C23 0.085(3) 0.038(2) 0.051(3) 0.003(2) 0.006(2) -0.012(2)
C24 0.048(3) 0.060(3) 0.033(2) -0.0045(19) 0.0018(17) -0.011(2)
C25 0.056(3) 0.073(3) 0.058(3) 0.013(2) -0.008(2) -0.005(2)
C26 0.046(3) 0.076(3) 0.058(3) 0.001(2) -0.005(2) -0.016(2)
C27 0.045(3) 0.058(3) 0.038(2) -0.0046(19) 0.0055(18) 0.001(2)
C28 0.066(3) 0.050(3) 0.028(2) -0.0003(18) 0.0092(19) 0.004(2)
C1S 0.075(10) 0.103(12) 0.142(5) -0.008(6) 0.010(5) -0.024(5)
C2S 0.133(10) 0.120(9) 0.118(5) -0.031(6) 0.036(5) -0.030(7)
C3S 0.074(6) 0.096(5) 0.117(6) -0.035(5) 0.017(4) -0.005(4)
C4S 0.104(6) 0.097(6) 0.077(6) -0.013(4) 0.037(4) 0.001(4)
C5S 0.171(16) 0.105(9) 0.071(4) -0.030(6) 0.014(11) -0.013(11)
C1D 0.075(10) 0.103(12) 0.142(5) -0.008(6) 0.010(5) -0.024(5)
C2D 0.133(10) 0.120(9) 0.118(5) -0.031(6) 0.036(5) -0.030(7)
C3D 0.074(6) 0.096(5) 0.117(6) -0.035(5) 0.017(4) -0.005(4)
C4D 0.104(6) 0.097(6) 0.077(6) -0.013(4) 0.037(4) 0.001(4)
C5D 0.171(16) 0.105(9) 0.071(4) -0.030(6) 0.014(11) -0.013(11)

loop_
_atom_type_symbol
_atom_type_description
_atom_type_scat_dispersion_real
_atom_type_scat_dispersion_imag
_atom_type_scat_source
C C 0.0033 0.0016 'International Tables Vol C Tables 4.2.6.8 and 6.1.1.4'
H H 0.0000 0.0000 'International Tables Vol C Tables 4.2.6.8 and 6.1.1.4'
N N 0.0061 0.0033 'International Tables Vol C Tables 4.2.6.8 and 6.1.1.4'
O O 0.0106 0.0060 'International Tables Vol C Tables 4.2.6.8 and 6.1.1.4'
P P 0.1023 0.0942 'International Tables Vol C Tables 4.2.6.8 and 6.1.1.4'
Ti Ti 0.2776 0.4457 'International Tables Vol C Tables 4.2.6.8 and 6.1.1.4'

loop_
_geom_angle_atom_site_label_1
_geom_angle_atom_site_label_2
_geom_angle_atom_site_label_3
_geom_angle
_geom_angle_site_symmetry_3
O1 Ti1 N1 127.97(10) .
O1 Ti1 C28 110.35(12) .
N1 Ti1 C28 119.61(12) .
O1 Ti1 C27 104.15(10) .
N1 Ti1 C27 123.90(11) .
C28 Ti1 C27 37.46(11) .
O1 Ti1 P1 101.56(8) .
N1 Ti1 P1 71.59(7) .
C28 Ti1 P1 113.87(10) .
C27 Ti1 P1 79.86(10) .
O1 Ti1 P2 100.06(5) .
N1 Ti1 P2 73.95(7) .
C28 Ti1 P2 82.73(10) .
C27 Ti1 P2 120.05(10) .
P1 Ti1 P2 145.53(4) .
C7 P1 C1 107.60(16) .
C7 P1 C4 103.72(15) .
C1 P1 C4 102.80(15) .
C7 P1 Ti1 99.82(11) .
C1 P1 Ti1 124.73(11) .
C4 P1 Ti1 116.10(11) .
C20 P2 C21 105.90(15) .
C20 P2 C24 100.63(15) .
C21 P2 C24 102.31(17) .
C20 P2 Ti1 95.07(11) .
C21 P2 Ti1 126.41(13) .
C24 P2 Ti1 121.73(12) .
Ti1 O1 Ti1 168.57(18) 2_755
C13 N1 C14 116.3(3) .
C13 N1 Ti1 123.3(2) .
C14 N1 Ti1 120.4(2) .
C3 C1 C2 111.9(3) .
C3 C1 P1 110.7(2) .
C2 C1 P1 108.5(2) .
C3 C1 H1A 108.5 .
C2 C1 H1A 108.5 .
P1 C1 H1A 108.5 .
C1 C2 H2A 109.5 .
C1 C2 H2B 109.5 .
H2A C2 H2B 109.5 .
C1 C2 H2C 109.5 .
H2A C2 H2C 109.5 .
H2B C2 H2C 109.5 .
C1 C3 H3A 109.5 .
C1 C3 H3B 109.5 .
H3A C3 H3B 109.5 .
C1 C3 H3C 109.5 .
H3A C3 H3C 109.5 .
H3B C3 H3C 109.5 .
C5 C4 C6 111.0(3) .
C5 C4 P1 111.0(2) .
C6 C4 P1 113.0(2) .
C5 C4 H4A 107.2 .
C6 C4 H4A 107.2 .
P1 C4 H4A 107.2 .
C4 C5 H5A 109.5 .
C4 C5 H5B 109.5 .
H5A C5 H5B 109.5 .
C4 C5 H5C 109.5 .
H5A C5 H5C 109.5 .
H5B C5 H5C 109.5 .
C4 C6 H6A 109.5 .
C4 C6 H6B 109.5 .
H6A C6 H6B 109.5 .
C4 C6 H6C 109.5 .
H6A C6 H6C 109.5 .
H6B C6 H6C 109.5 .
C8 C7 C13 120.0(3) .
C8 C7 P1 127.8(3) .
C13 C7 P1 112.1(3) .
C9 C8 C7 121.5(4) .
C9 C8 H8A 119.2 .
C7 C8 H8A 119.2 .
C11 C9 C8 117.9(4) .
C11 C9 C10 121.4(4) .
C8 C9 C10 120.6(4) .
C9 C10 H10A 109.5 .
C9 C10 H10B 109.5 .
H10A C10 H10B 109.5 .
C9 C10 H10C 109.5 .
H10A C10 H10C 109.5 .
H10B C10 H10C 109.5 .
C9 C11 C12 121.8(4) .
C9 C11 H11A 119.1 .
C12 C11 H11A 119.1 .
C11 C12 C13 120.9(4) .
C11 C12 H12A 119.5 .
C13 C12 H12A 119.5 .
C12 C13 C7 117.8(3) .
C12 C13 N1 124.2(3) .
C7 C13 N1 117.9(3) .
C15 C14 C20 117.0(3) .
C15 C14 N1 123.1(3) .
C20 C14 N1 119.9(3) .
C16 C15 C14 121.1(3) .
C16 C15 H15A 119.4 .
C14 C15 H15A 119.4 .
C15 C16 C17 122.4(3) .
C15 C16 H16A 118.8 .
C17 C16 H16A 118.8 .
C16 C17 C19 116.9(3) .
C16 C17 C18 122.2(3) .
C19 C17 C18 120.9(3) .
C17 C18 H18A 109.5 .
C17 C18 H18B 109.5 .
H18A C18 H18B 109.5 .
C17 C18 H18C 109.5 .
H18A C18 H18C 109.5 .
H18B C18 H18C 109.5 .
C17 C19 C20 122.3(3) .
C17 C19 H19A 118.9 .
C20 C19 H19A 118.9 .
C19 C20 C14 120.2(3) .
C19 C20 P2 125.2(3) .
C14 C20 P2 114.4(2) .
C22 C21 C23 111.1(3) .
C22 C21 P2 108.8(2) .
C23 C21 P2 114.5(2) .
C22 C21 H21A 107.4 .
C23 C21 H21A 107.4 .
P2 C21 H21A 107.4 .
C21 C22 H22A 109.5 .
C21 C22 H22B 109.5 .
H22A C22 H22B 109.5 .
C21 C22 H22C 109.5 .
H22A C22 H22C 109.5 .
H22B C22 H22C 109.5 .
C21 C23 H23A 109.5 .
C21 C23 H23B 109.5 .
H23A C23 H23B 109.5 .
C21 C23 H23C 109.5 .
H23A C23 H23C 109.5 .
H23B C23 H23C 109.5 .
C26 C24 C25 108.8(3) .
C26 C24 P2 116.6(3) .
C25 C24 P2 109.2(2) .
C26 C24 H24A 107.3 .
C25 C24 H24A 107.3 .
P2 C24 H24A 107.3 .
C24 C25 H25A 109.5 .
C24 C25 H25B 109.5 .
H25A C25 H25B 109.5 .
C24 C25 H25C 109.5 .
H25A C25 H25C 109.5 .
H25B C25 H25C 109.5 .
C24 C26 H26A 109.5 .
C24 C26 H26B 109.5 .
H26A C26 H26B 109.5 .
C24 C26 H26C 109.5 .
H26A C26 H26C 109.5 .
H26B C26 H26C 109.5 .
C28 C27 Ti1 69.8(2) .
C28 C27 H27A 116.7 .
Ti1 C27 H27A 116.7 .
C28 C27 H27B 116.7 .
Ti1 C27 H27B 116.7 .
H27A C27 H27B 113.7 .
C27 C28 Ti1 72.7(2) .
C27 C28 H28A 116.3 .
Ti1 C28 H28A 116.3 .
C27 C28 H28B 116.3 .
Ti1 C28 H28B 116.3 .
H28A C28 H28B 113.3 .
C3S C2S C1S 107.9(9) .
C3S C2S H2S1 110.1 .
C1S C2S H2S1 110.1 .
C3S C2S H2S2 110.1 .
C1S C2S H2S2 110.1 .
H2S1 C2S H2S2 108.4 .
C2S C3S C4S 112.2(8) .
C2S C3S H3S1 109.2 .
C4S C3S H3S1 109.2 .
C2S C3S H3S2 109.2 .
C4S C3S H3S2 109.2 .
H3S1 C3S H3S2 107.9 .
C5S C4S C3S 113.5(13) .
C5S C4S H4S1 108.9 .
C3S C4S H4S1 108.9 .
C5S C4S H4S2 108.9 .
C3S C4S H4S2 108.9 .
H4S1 C4S H4S2 107.7 .
C2D C1D H1D1 109.5 .
C2D C1D H1D2 109.5 .
H1D1 C1D H1D2 109.5 .
C2D C1D H1D3 109.5 .
H1D1 C1D H1D3 109.5 .
H1D2 C1D H1D3 109.5 .
C3D C2D C1D 129.9(18) .
C3D C2D H2D1 104.8 .
C1D C2D H2D1 104.8 .
C3D C2D H2D2 104.8 .
C1D C2D H2D2 104.8 .
H2D1 C2D H2D2 105.8 .
C2D C3D C4D 123.8(15) .
C2D C3D H3D1 106.4 .
C4D C3D H3D1 106.4 .
C2D C3D H3D2 106.4 .
C4D C3D H3D2 106.4 .
H3D1 C3D H3D2 106.5 .
C3D C4D C5D 111.4(19) .
C3D C4D H4D1 109.3 .
C5D C4D H4D1 109.3 .
C3D C4D H4D2 109.3 .
C5D C4D H4D2 109.3 .
H4D1 C4D H4D2 108.0 .
C4D C5D H5D1 109.5 .
C4D C5D H5D2 109.5 .
H5D1 C5D H5D2 109.5 .
C4D C5D H5D3 109.5 .
H5D1 C5D H5D3 109.5 .
H5D2 C5D H5D3 109.5 .

loop_
_geom_bond_atom_site_label_1
_geom_bond_atom_site_label_2
_geom_bond_distance
_geom_bond_site_symmetry_2
Ti1 O1 1.8388(7) .
Ti1 N1 2.118(3) .
Ti1 C28 2.148(3) .
Ti1 C27 2.185(3) .
Ti1 P1 2.5886(10) .
Ti1 P2 2.6563(11) .
P1 C7 1.801(3) .
P1 C1 1.832(3) .
P1 C4 1.867(3) .
P2 C20 1.820(3) .
P2 C21 1.857(3) .
P2 C24 1.871(4) .
O1 Ti1 1.8389(7) 2_755
N1 C13 1.417(4) .
N1 C14 1.421(4) .
C1 C3 1.533(4) .
C1 C2 1.534(4) .
C1 H1A 1.0000 .
C2 H2A 0.9800 .
C2 H2B 0.9800 .
C2 H2C 0.9800 .
C3 H3A 0.9800 .
C3 H3B 0.9800 .
C3 H3C 0.9800 .
C4 C5 1.524(4) .
C4 C6 1.530(4) .
C4 H4A 1.0000 .
C5 H5A 0.9800 .
C5 H5B 0.9800 .
C5 H5C 0.9800 .
C6 H6A 0.9800 .
C6 H6B 0.9800 .
C6 H6C 0.9800 .
C7 C8 1.405(4) .
C7 C13 1.405(4) .
C8 C9 1.388(5) .
C8 H8A 0.9500 .
C9 C11 1.376(5) .
C9 C10 1.529(5) .
C10 H10A 0.9800 .
C10 H10B 0.9800 .
C10 H10C 0.9800 .
C11 C12 1.392(4) .
C11 H11A 0.9500 .
C12 C13 1.394(4) .
C12 H12A 0.9500 .
C14 C15 1.403(4) .
C14 C20 1.409(4) .
C15 C16 1.378(4) .
C15 H15A 0.9500 .
C16 C17 1.379(5) .
C16 H16A 0.9500 .
C17 C19 1.389(4) .
C17 C18 1.518(4) .
C18 H18A 0.9800 .
C18 H18B 0.9800 .
C18 H18C 0.9800 .
C19 C20 1.392(4) .
C19 H19A 0.9500 .
C21 C22 1.530(4) .
C21 C23 1.534(4) .
C21 H21A 1.0000 .
C22 H22A 0.9800 .
C22 H22B 0.9800 .
C22 H22C 0.9800 .
C23 H23A 0.9800 .
C23 H23B 0.9800 .
C23 H23C 0.9800 .
C24 C26 1.527(4) .
C24 C25 1.534(5) .
C24 H24A 1.0000 .
C25 H25A 0.9800 .
C25 H25B 0.9800 .
C25 H25C 0.9800 .
C26 H26A 0.9800 .
C26 H26B 0.9800 .
C26 H26C 0.9800 .
C27 C28 1.392(4) .
C27 H27A 0.9900 .
C27 H27B 0.9900 .
C28 H28A 0.9900 .
C28 H28B 0.9900 .
C1S C2S 1.506(11) .
C1S H1S1 0.9800 .
C1S H1S2 0.9800 .
C1S H1S3 0.9800 .
C2S C3S 1.453(10) .
C2S H2S1 0.9900 .
C2S H2S2 0.9900 .
C3S C4S 1.503(9) .
C3S H3S1 0.9900 .
C3S H3S2 0.9900 .
C4S C5S 1.469(15) .
C4S H4S1 0.9900 .
C4S H4S2 0.9900 .
C5S H5S1 0.9800 .
C5S H5S2 0.9800 .
C5S H5S3 0.9800 .
C1D C2D 1.472(15) .
C1D H1D1 0.9800 .
C1D H1D2 0.9800 .
C1D H1D3 0.9800 .
C2D C3D 1.429(13) .
C2D H2D1 0.9900 .
C2D H2D2 0.9900 .
C3D C4D 1.456(13) .
C3D H3D1 0.9900 .
C3D H3D2 0.9900 .
C4D C5D 1.478(17) .
C4D H4D1 0.9900 .
C4D H4D2 0.9900 .
C5D H5D1 0.9800 .
C5D H5D2 0.9800 .
C5D H5D3 0.9800 .

loop_
_geom_torsion_atom_site_label_1
_geom_torsion_atom_site_label_2
_geom_torsion_atom_site_label_3
_geom_torsion_atom_site_label_4
_geom_torsion
_geom_torsion_site_symmetry_4
O1 Ti1 P1 C7 98.45(12) .
N1 Ti1 P1 C7 -27.98(12) .
C28 Ti1 P1 C7 -142.96(14) .
C27 Ti1 P1 C7 -159.03(14) .
P2 Ti1 P1 C7 -29.36(13) .
O1 Ti1 P1 C1 -21.12(16) .
N1 Ti1 P1 C1 -147.55(16) .
C28 Ti1 P1 C1 97.47(17) .
C27 Ti1 P1 C1 81.41(17) .
P2 Ti1 P1 C1 -148.93(14) .
O1 Ti1 P1 C4 -150.89(14) .
N1 Ti1 P1 C4 82.68(15) .
C28 Ti1 P1 C4 -32.30(17) .
C27 Ti1 P1 C4 -48.36(16) .
P2 Ti1 P1 C4 81.30(15) .
O1 Ti1 P2 C20 -156.54(13) .
N1 Ti1 P2 C20 -29.73(13) .
C28 Ti1 P2 C20 93.98(14) .
C27 Ti1 P2 C20 90.53(15) .
P1 Ti1 P2 C20 -28.37(13) .
O1 Ti1 P2 C21 89.42(16) .
N1 Ti1 P2 C21 -143.76(15) .
C28 Ti1 P2 C21 -20.05(16) .
C27 Ti1 P2 C21 -23.50(17) .
P1 Ti1 P2 C21 -142.40(14) .
O1 Ti1 P2 C24 -50.72(16) .
N1 Ti1 P2 C24 76.10(16) .
C28 Ti1 P2 C24 -160.19(16) .
C27 Ti1 P2 C24 -163.64(17) .
P1 Ti1 P2 C24 77.46(15) .
N1 Ti1 O1 Ti1 -136.27(10) 2_755
C28 Ti1 O1 Ti1 27.06(11) 2_755
C27 Ti1 O1 Ti1 65.84(10) 2_755
P1 Ti1 O1 Ti1 148.16(3) 2_755
P2 Ti1 O1 Ti1 -58.85(3) 2_755
O1 Ti1 N1 C13 -53.2(3) .
C28 Ti1 N1 C13 144.8(2) .
C27 Ti1 N1 C13 100.7(3) .
P1 Ti1 N1 C13 37.2(2) .
P2 Ti1 N1 C13 -143.6(2) .
O1 Ti1 N1 C14 127.0(2) .
C28 Ti1 N1 C14 -35.0(3) .
C27 Ti1 N1 C14 -79.1(3) .
P1 Ti1 N1 C14 -142.5(2) .
P2 Ti1 N1 C14 36.7(2) .
C7 P1 C1 C3 -67.4(3) .
C4 P1 C1 C3 -176.5(2) .
Ti1 P1 C1 C3 48.6(3) .
C7 P1 C1 C2 169.5(2) .
C4 P1 C1 C2 60.4(3) .
Ti1 P1 C1 C2 -74.6(2) .
C7 P1 C4 C5 65.1(3) .
C1 P1 C4 C5 177.1(2) .
Ti1 P1 C4 C5 -43.3(3) .
C7 P1 C4 C6 -60.3(3) .
C1 P1 C4 C6 51.7(3) .
Ti1 P1 C4 C6 -168.7(2) .
C1 P1 C7 C8 -23.8(3) .
C4 P1 C7 C8 84.7(3) .
Ti1 P1 C7 C8 -155.2(3) .
C1 P1 C7 C13 154.8(2) .
C4 P1 C7 C13 -96.7(2) .
Ti1 P1 C7 C13 23.4(2) .
C13 C7 C8 C9 0.1(5) .
P1 C7 C8 C9 178.6(3) .
C7 C8 C9 C11 -1.2(5) .
C7 C8 C9 C10 177.1(3) .
C8 C9 C11 C12 1.1(5) .
C10 C9 C11 C12 -177.2(3) .
C9 C11 C12 C13 0.1(5) .
C11 C12 C13 C7 -1.2(5) .
C11 C12 C13 N1 -178.3(3) .
C8 C7 C13 C12 1.1(5) .
P1 C7 C13 C12 -177.6(2) .
C8 C7 C13 N1 178.4(3) .
P1 C7 C13 N1 -0.3(4) .
C14 N1 C13 C12 -37.4(4) .
Ti1 N1 C13 C12 142.8(3) .
C14 N1 C13 C7 145.4(3) .
Ti1 N1 C13 C7 -34.3(4) .
C13 N1 C14 C15 -33.2(4) .
Ti1 N1 C14 C15 146.5(3) .
C13 N1 C14 C20 148.8(3) .
Ti1 N1 C14 C20 -31.4(4) .
C20 C14 C15 C16 -1.8(5) .
N1 C14 C15 C16 -179.8(3) .
C14 C15 C16 C17 -0.4(5) .
C15 C16 C17 C19 2.5(5) .
C15 C16 C17 C18 -177.9(3) .
C16 C17 C19 C20 -2.5(5) .
C18 C17 C19 C20 177.9(3) .
C17 C19 C20 C14 0.4(5) .
C17 C19 C20 P2 -174.4(3) .
C15 C14 C20 C19 1.7(5) .
N1 C14 C20 C19 179.8(3) .
C15 C14 C20 P2 177.1(2) .
N1 C14 C20 P2 -4.9(4) .
C21 P2 C20 C19 -27.8(3) .
C24 P2 C20 C19 78.4(3) .
Ti1 P2 C20 C19 -158.0(3) .
C21 P2 C20 C14 157.1(3) .
C24 P2 C20 C14 -96.7(3) .
Ti1 P2 C20 C14 26.9(3) .
C20 P2 C21 C22 179.1(2) .
C24 P2 C21 C22 74.1(3) .
Ti1 P2 C21 C22 -71.9(3) .
C20 P2 C21 C23 -55.9(3) .
C24 P2 C21 C23 -160.9(3) .
Ti1 P2 C21 C23 53.0(3) .
C20 P2 C24 C26 -71.2(3) .
C21 P2 C24 C26 37.8(3) .
Ti1 P2 C24 C26 -174.0(2) .
C20 P2 C24 C25 52.6(3) .
C21 P2 C24 C25 161.6(2) .
Ti1 P2 C24 C25 -50.2(3) .
O1 Ti1 C27 C28 -105.1(2) .
N1 Ti1 C27 C28 95.8(2) .
P1 Ti1 C27 C28 155.4(2) .
P2 Ti1 C27 C28 5.6(2) .
O1 Ti1 C28 C27 86.8(2) .
N1 Ti1 C28 C27 -108.2(2) .
P1 Ti1 C28 C27 -26.6(2) .
P2 Ti1 C28 C27 -175.1(2) .
C1S C2S C3S C4S 145.7(10) .
C2S C3S C4S C5S 168.9(15) .
C1D C2D C3D C4D 13(4) .
C2D C3D C4D C5D 142(3) .
